data_4120989
loop_
_publ_author_name
'Sibo Lin'
'David E. Herbert'
'Alexandra Velian'
'Michael W. Day'
'Theodor Agapie'

_publ_section_title
;
 Dipalladium(I) Terphenyl Diphosphine Complexes as Models for Two-Site
 Adsorption and Activation of Organic Molecules
;
_journal_name_full 'Journal of the American Chemical Society'
_journal_page_first 15830
_journal_page_last 15840
_journal_paper_doi 10.1021/ja406696k
_journal_volume 135
_journal_year 2013
_chemical_formula_sum 'C38 H47 B2 F8 N P2 Pd2'
_chemical_formula_weight 966.13
_chemical_name_systematic
; 
 ? 
;
_space_group_IT_number 15
_symmetry_space_group_name_Hall '-C 2yc'
_symmetry_space_group_name_H-M 'C 1 2/c 1'
_atom_sites_solution_hydrogens geom
_atom_sites_solution_primary direct
_atom_sites_solution_secondary difmap
_audit_creation_method SHELXL-97
_cell_angle_alpha 90.00
_cell_angle_beta 121.85(3)
_cell_angle_gamma 90.00
_cell_formula_units_Z 8
_cell_length_a 31.050(6)
_cell_length_b 15.190(3)
_cell_length_c 20.770(4)
_cell_measurement_reflns_used 13843
_cell_measurement_temperature 100
_cell_volume 8321(4)
_computing_cell_refinement 'XDS (Kabsch, 2010)'
_computing_data_collection 'BluIce (SSRL, 2001)'
_computing_data_reduction 'XDS (Kabsch, 2010)'
_computing_structure_refinement 'SHELXL-97 (Sheldrick, 2008)'
_computing_structure_solution 'SHELXS-97 (Sheldrick, 2008)'
_diffrn_ambient_temperature 100
_diffrn_detector 'pixel array detector'
_diffrn_detector_area_resol_mean 5.814
_diffrn_detector_type 'DECTIRS PILATUS 6M'
_diffrn_measured_fraction_theta_full 0.998
_diffrn_measured_fraction_theta_max 0.998
_diffrn_measurement_device 'single \f axis'
_diffrn_measurement_device_details
;
         custom air bearing single axis goniometer
;
_diffrn_measurement_device_type 'SSRL single-axis microdiffractometer'
_diffrn_measurement_method 'fine sliced shutterless \f scans'
_diffrn_radiation_collimation 'K-B focussing mirrors'
_diffrn_radiation_monochromator 'liquid nitrogen-cooled double Si(111)'
_diffrn_radiation_probe x-ray
_diffrn_radiation_source synchrotron
_diffrn_radiation_type synchrotron
_diffrn_radiation_wavelength 0.72930
_diffrn_reflns_av_R_equivalents 0.0000
_diffrn_reflns_av_sigmaI/netI 0.0161
_diffrn_reflns_limit_h_max 38
_diffrn_reflns_limit_h_min -45
_diffrn_reflns_limit_k_max 22
_diffrn_reflns_limit_k_min 0
_diffrn_reflns_limit_l_max 30
_diffrn_reflns_limit_l_min 0
_diffrn_reflns_number 13843
_diffrn_reflns_theta_full 32.43
_diffrn_reflns_theta_max 32.43
_diffrn_reflns_theta_min 1.59
_diffrn_standards_decay_% 0
_diffrn_standards_interval_count 0
_diffrn_standards_interval_time 0
_diffrn_standards_number 0
_exptl_absorpt_coefficient_mu 1.005
_exptl_absorpt_correction_type empirical
_exptl_absorpt_process_details 'XDS (Kabsch, 2010)'
_exptl_crystal_colour orange-red
_exptl_crystal_density_diffrn 1.542
_exptl_crystal_description prism
_exptl_crystal_F_000 3888
_platon_squeeze_details
;
;
_refine_diff_density_max 3.404
_refine_diff_density_min -1.498
_refine_diff_density_rms 0.172
_refine_ls_extinction_method none
_refine_ls_goodness_of_fit_ref 1.159
_refine_ls_hydrogen_treatment mixed
_refine_ls_matrix_type full
_refine_ls_number_parameters 486
_refine_ls_number_reflns 13843
_refine_ls_number_restraints 0
_refine_ls_restrained_S_all 1.159
_refine_ls_R_factor_all 0.0387
_refine_ls_R_factor_gt 0.0377
_refine_ls_shift/su_max 0.005
_refine_ls_shift/su_mean 0.000
_refine_ls_structure_factor_coef Fsqd
_refine_ls_weighting_details 'calc w=1/[\s^2^(Fo^2^)+(0.0506P)^2^+23.2531P] where P=(Fo^2^+2Fc^2^)/3'
_refine_ls_weighting_scheme calc
_refine_ls_wR_factor_gt 0.1010
_refine_ls_wR_factor_ref 0.1016
_reflns_number_gt 13398
_reflns_number_total 13843
_reflns_threshold_expression >2sigma(I)
_cod_data_source_file ja406696k_16.cif
_cod_data_source_block sl5024-sr_1
_cod_original_cell_volume 8321(3)
_cod_original_sg_symbol_H-M 'C 2/c'
_cod_database_code 4120989

loop_
_symmetry_equiv_pos_as_xyz
'x, y, z'
'-x, y, -z+1/2'
'x+1/2, y+1/2, z'
'-x+1/2, y+1/2, -z+1/2'
'-x, -y, -z'
'x, -y, z-1/2'
'-x+1/2, -y+1/2, -z'
'x+1/2, -y+1/2, z-1/2'

loop_
_atom_site_label
_atom_site_type_symbol
_atom_site_fract_x
_atom_site_fract_y
_atom_site_fract_z
_atom_site_U_iso_or_equiv
_atom_site_adp_type
_atom_site_occupancy
_atom_site_symmetry_multiplicity
_atom_site_calc_flag
_atom_site_refinement_flags
P1 P 0.61582(2) 0.14384(4) 0.51026(3) 0.02018(10) Uani 1 1 d .
P2 P 0.63506(2) 0.62261(3) 0.49981(3) 0.01743(9) Uani 1 1 d .
F4 F 0.44342(6) 0.60524(10) 0.29079(10) 0.0308(3) Uani 1 1 d .
F2 F 0.37687(8) 0.53912(15) 0.28702(12) 0.0493(5) Uani 1 1 d .
F3 F 0.43690(7) 0.60552(15) 0.39507(10) 0.0450(4) Uani 1 1 d .
F1 F 0.38288(8) 0.68713(15) 0.29215(12) 0.0490(5) Uani 1 1 d .
F6 F 0.62078(8) 0.96748(12) 0.69991(12) 0.0481(5) Uani 1 1 d .
F5 F 0.61696(12) 0.87609(14) 0.61238(13) 0.0610(7) Uani 1 1 d .
C7 C 0.70209(8) 0.47000(14) 0.58235(12) 0.0193(3) Uani 1 1 d .
C1 C 0.72586(8) 0.55855(15) 0.60955(12) 0.0210(4) Uani 1 1 d .
C4 C 0.77093(10) 0.71999(19) 0.67269(15) 0.0324(5) Uani 1 1 d .
H4 H 0.7858 0.7736 0.6950 0.039 Uiso 1 1 calc R
C33 C 0.54399(8) 0.29215(14) 0.38976(12) 0.0208(4) Uani 1 1 d .
H33 H 0.5411 0.2313 0.3907 0.025 Uiso 1 1 calc R
C2 C 0.69841(8) 0.63609(15) 0.58051(12) 0.0209(4) Uani 1 1 d .
F8 F 0.59713(14) 0.82583(16) 0.69557(15) 0.0808(10) Uani 1 1 d .
C13 C 0.71274(9) 0.18933(15) 0.61470(13) 0.0242(4) Uani 1 1 d .
N1 N 0.57382(8) 0.44617(16) 0.28886(11) 0.0292(4) Uani 1 1 d .
H1 H 0.5768 0.4988 0.2763 0.035 Uiso 1 1 calc R
C36 C 0.54922(8) 0.48134(14) 0.38369(12) 0.0209(4) Uani 1 1 d .
H36 H 0.5503 0.5423 0.3807 0.025 Uiso 1 1 calc R
C8 C 0.67962(7) 0.42806(14) 0.61871(11) 0.0190(3) Uani 1 1 d .
H8 H 0.6664 0.4622 0.6415 0.023 Uiso 1 1 calc R
C9 C 0.67699(8) 0.33549(14) 0.62091(11) 0.0192(3) Uani 1 1 d .
H9 H 0.6624 0.3095 0.6455 0.023 Uiso 1 1 calc R
C31 C 0.58065(11) 0.3703(2) 0.25959(14) 0.0335(5) Uani 1 1 d .
H31 H 0.5895 0.3677 0.2232 0.040 Uiso 1 1 calc R
C5 C 0.79889(10) 0.6435(2) 0.69874(15) 0.0341(5) Uani 1 1 d .
H5 H 0.8329 0.6461 0.7370 0.041 Uiso 1 1 calc R
C28 C 0.56925(9) 0.09313(15) 0.52760(13) 0.0257(4) Uani 1 1 d .
H28 H 0.5788 0.0314 0.5417 0.031 Uiso 1 1 calc R
C18 C 0.76395(9) 0.17508(17) 0.66895(16) 0.0329(5) Uani 1 1 d .
H18 H 0.7872 0.2210 0.6844 0.039 Uiso 1 1 calc R
C35 C 0.53511(8) 0.43955(15) 0.43096(12) 0.0216(4) Uani 1 1 d .
H35 H 0.5274 0.4738 0.4607 0.026 Uiso 1 1 calc R
C32 C 0.57244(10) 0.29889(18) 0.29217(13) 0.0288(5) Uani 1 1 d .
H32 H 0.5745 0.2399 0.2821 0.035 Uiso 1 1 calc R
C14 C 0.67820(9) 0.12054(14) 0.59054(13) 0.0228(4) Uani 1 1 d .
C21 C 0.67203(11) 0.60852(17) 0.40497(15) 0.0298(5) Uani 1 1 d .
H21A H 0.7062 0.6169 0.4466 0.045 Uiso 1 1 calc R
H21B H 0.6695 0.6260 0.3587 0.045 Uiso 1 1 calc R
H21C H 0.6630 0.5476 0.4019 0.045 Uiso 1 1 calc R
C34 C 0.53252(8) 0.34716(15) 0.43355(12) 0.0215(4) Uani 1 1 d .
H34 H 0.5230 0.3217 0.4649 0.026 Uiso 1 1 calc R
C19 C 0.63597(9) 0.66449(15) 0.41726(13) 0.0239(4) Uani 1 1 d .
H19 H 0.6018 0.6567 0.3727 0.029 Uiso 1 1 calc R
C15 C 0.69414(10) 0.03719(16) 0.62392(14) 0.0278(4) Uani 1 1 d .
H15 H 0.6708 -0.0084 0.6099 0.033 Uiso 1 1 calc R
C38 C 0.56016(8) 0.33251(14) 0.34404(11) 0.0205(4) Uani 1 1 d .
C6 C 0.77662(9) 0.56272(18) 0.66834(15) 0.0301(5) Uani 1 1 d .
H6 H 0.7955 0.5113 0.6871 0.036 Uiso 1 1 calc R
C10 C 0.69629(8) 0.28176(14) 0.58619(13) 0.0211(4) Uani 1 1 d .
C11 C 0.71604(9) 0.32508(15) 0.54540(14) 0.0249(4) Uani 1 1 d .
H11 H 0.7272 0.2912 0.5197 0.030 Uiso 1 1 calc R
B1 B 0.41004(10) 0.6093(2) 0.31732(16) 0.0275(5) Uani 1 1 d .
F7 F 0.67877(14) 0.8618(2) 0.7361(2) 0.1068(14) Uani 1 1 d .
C22 C 0.59649(9) 0.69627(14) 0.51916(13) 0.0228(4) Uani 1 1 d .
H22 H 0.6133 0.7538 0.5334 0.027 Uiso 1 1 calc R
C3 C 0.72062(10) 0.71741(16) 0.61321(14) 0.0273(4) Uani 1 1 d .
H3 H 0.7019 0.7691 0.5953 0.033 Uiso 1 1 calc R
C16 C 0.74505(11) 0.02317(17) 0.67811(16) 0.0330(5) Uani 1 1 d .
H16 H 0.7559 -0.0321 0.7001 0.040 Uiso 1 1 calc R
C23 C 0.54338(10) 0.7097(2) 0.45044(16) 0.0355(6) Uani 1 1 d .
H23A H 0.5456 0.7271 0.4078 0.053 Uiso 1 1 calc R
H23B H 0.5264 0.7547 0.4612 0.053 Uiso 1 1 calc R
H23C H 0.5247 0.6556 0.4389 0.053 Uiso 1 1 calc R
C24 C 0.59548(10) 0.66053(18) 0.58715(15) 0.0306(5) Uani 1 1 d .
H24A H 0.5790 0.6042 0.5746 0.046 Uiso 1 1 calc R
H24B H 0.5772 0.7006 0.5999 0.046 Uiso 1 1 calc R
H24C H 0.6296 0.6544 0.6296 0.046 Uiso 1 1 calc R
C17 C 0.77971(10) 0.09126(19) 0.69948(17) 0.0372(6) Uani 1 1 d .
H17 H 0.8139 0.0808 0.7346 0.045 Uiso 1 1 calc R
C25 C 0.61259(10) 0.08612(17) 0.43000(14) 0.0306(5) Uani 1 1 d .
H25 H 0.5796 0.1000 0.3848 0.037 Uiso 1 1 calc R
C30 C 0.51586(10) 0.09566(18) 0.45704(16) 0.0336(5) Uani 1 1 d .
H30A H 0.5049 0.1557 0.4446 0.050 Uiso 1 1 calc R
H30B H 0.4930 0.0642 0.4668 0.050 Uiso 1 1 calc R
H30C H 0.5161 0.0686 0.4154 0.050 Uiso 1 1 calc R
C37 C 0.56162(8) 0.42482(15) 0.34105(12) 0.0208(4) Uani 1 1 d .
C12 C 0.71872(8) 0.41447(15) 0.54348(13) 0.0238(4) Uani 1 1 d .
H12 H 0.7316 0.4402 0.5164 0.029 Uiso 1 1 calc R
C29 C 0.57095(10) 0.1397(2) 0.59366(15) 0.0322(5) Uani 1 1 d .
H29A H 0.6045 0.1357 0.6377 0.048 Uiso 1 1 calc R
H29B H 0.5474 0.1124 0.6040 0.048 Uiso 1 1 calc R
H29C H 0.5620 0.2005 0.5810 0.048 Uiso 1 1 calc R
C26 C 0.65303(13) 0.1217(2) 0.41642(19) 0.0428(7) Uani 1 1 d .
H26A H 0.6492 0.1843 0.4091 0.064 Uiso 1 1 calc R
H26B H 0.6494 0.0945 0.3721 0.064 Uiso 1 1 calc R
H26C H 0.6860 0.1087 0.4595 0.064 Uiso 1 1 calc R
C20 C 0.64886(12) 0.76203(17) 0.42234(17) 0.0360(6) Uani 1 1 d .
H20A H 0.6273 0.7951 0.4337 0.054 Uiso 1 1 calc R
H20B H 0.6438 0.7815 0.3748 0.054 Uiso 1 1 calc R
H20C H 0.6836 0.7710 0.4617 0.054 Uiso 1 1 calc R
B2 B 0.62927(18) 0.8814(2) 0.6870(2) 0.0448(9) Uani 1 1 d .
C27 C 0.61579(15) -0.0138(2) 0.43813(18) 0.0483(8) Uani 1 1 d .
H27A H 0.6504 -0.0309 0.4728 0.072 Uiso 1 1 calc R
H27B H 0.6039 -0.0402 0.3896 0.072 Uiso 1 1 calc R
H27C H 0.5951 -0.0333 0.4571 0.072 Uiso 1 1 calc R
Pd1 Pd 0.614909(5) 0.294929(10) 0.501400(8) 0.01636(4) Uani 1 1 d .
Pd2 Pd 0.620761(5) 0.473139(10) 0.496635(8) 0.01555(4) Uani 1 1 d .

loop_
_atom_site_aniso_label
_atom_site_aniso_U_11
_atom_site_aniso_U_22
_atom_site_aniso_U_33
_atom_site_aniso_U_23
_atom_site_aniso_U_13
_atom_site_aniso_U_12
P1 0.0197(2) 0.0171(2) 0.0210(2) 0.00184(18) 0.0088(2) 0.00233(17)
P2 0.0165(2) 0.0166(2) 0.0184(2) 0.00077(16) 0.00865(19) 0.00018(16)
F4 0.0304(7) 0.0319(7) 0.0385(8) -0.0061(6) 0.0239(7) -0.0044(6)
F2 0.0477(11) 0.0644(13) 0.0521(11) -0.0299(10) 0.0376(10) -0.0313(9)
F3 0.0398(9) 0.0690(13) 0.0235(8) -0.0040(7) 0.0147(7) -0.0079(9)
F1 0.0449(10) 0.0546(12) 0.0534(11) 0.0027(9) 0.0300(10) 0.0183(9)
F6 0.0472(11) 0.0311(9) 0.0503(11) -0.0082(8) 0.0149(9) -0.0014(7)
F5 0.102(2) 0.0384(10) 0.0533(13) -0.0142(9) 0.0487(14) -0.0275(11)
C7 0.0141(8) 0.0217(9) 0.0201(9) 0.0029(7) 0.0077(7) 0.0012(6)
C1 0.0165(8) 0.0234(9) 0.0200(9) 0.0029(7) 0.0075(7) -0.0010(7)
C4 0.0292(12) 0.0354(13) 0.0257(11) -0.0016(9) 0.0098(10) -0.0132(10)
C33 0.0182(9) 0.0210(9) 0.0180(8) 0.0023(7) 0.0059(7) -0.0008(7)
C2 0.0184(8) 0.0225(9) 0.0199(9) 0.0007(7) 0.0088(7) -0.0022(7)
F8 0.152(3) 0.0468(13) 0.0670(15) -0.0132(11) 0.0738(19) -0.0398(16)
C13 0.0205(9) 0.0190(9) 0.0271(10) 0.0023(7) 0.0084(8) 0.0040(7)
N1 0.0316(10) 0.0361(11) 0.0207(9) 0.0030(8) 0.0143(8) -0.0073(8)
C36 0.0180(8) 0.0190(9) 0.0200(9) 0.0019(7) 0.0061(7) 0.0012(7)
C8 0.0158(8) 0.0216(9) 0.0175(8) 0.0028(7) 0.0074(7) 0.0017(7)
C9 0.0167(8) 0.0204(9) 0.0166(8) 0.0025(7) 0.0061(7) -0.0002(7)
C31 0.0323(12) 0.0521(16) 0.0209(10) -0.0042(10) 0.0174(10) -0.0050(11)
C5 0.0224(10) 0.0434(14) 0.0244(11) 0.0038(10) 0.0041(9) -0.0105(10)
C28 0.0230(10) 0.0213(9) 0.0272(10) 0.0071(8) 0.0095(8) -0.0009(8)
C18 0.0210(10) 0.0232(10) 0.0406(13) 0.0030(9) 0.0068(10) 0.0042(8)
C35 0.0162(8) 0.0266(10) 0.0207(9) 0.0002(7) 0.0088(7) 0.0034(7)
C32 0.0303(11) 0.0355(12) 0.0208(10) -0.0061(8) 0.0135(9) 0.0011(9)
C14 0.0210(9) 0.0191(9) 0.0226(9) 0.0024(7) 0.0076(8) 0.0037(7)
C21 0.0345(12) 0.0323(12) 0.0290(11) 0.0011(9) 0.0210(10) -0.0013(9)
C34 0.0160(8) 0.0292(10) 0.0182(8) 0.0042(7) 0.0082(7) 0.0009(7)
C19 0.0273(10) 0.0229(10) 0.0212(9) 0.0037(7) 0.0125(8) -0.0001(8)
C15 0.0275(11) 0.0205(9) 0.0274(11) 0.0031(8) 0.0089(9) 0.0036(8)
C38 0.0208(9) 0.0231(9) 0.0156(8) 0.0002(7) 0.0084(7) 0.0002(7)
C6 0.0190(9) 0.0330(12) 0.0288(11) 0.0074(9) 0.0061(9) -0.0011(8)
C10 0.0164(8) 0.0193(9) 0.0240(9) 0.0030(7) 0.0082(8) 0.0034(7)
C11 0.0223(9) 0.0234(10) 0.0330(11) 0.0018(8) 0.0174(9) 0.0050(8)
B1 0.0235(11) 0.0360(14) 0.0252(12) -0.0073(10) 0.0145(10) -0.0045(10)
F7 0.090(2) 0.0529(15) 0.102(2) 0.0040(16) -0.0015(19) 0.0377(15)
C22 0.0233(9) 0.0197(9) 0.0244(10) -0.0010(7) 0.0120(8) 0.0021(7)
C3 0.0274(11) 0.0220(10) 0.0258(10) -0.0014(8) 0.0094(9) -0.0058(8)
C16 0.0311(12) 0.0227(10) 0.0313(12) 0.0060(9) 0.0070(10) 0.0086(9)
C23 0.0259(11) 0.0397(14) 0.0331(13) -0.0024(10) 0.0102(10) 0.0118(10)
C24 0.0329(12) 0.0325(12) 0.0327(12) -0.0019(9) 0.0216(10) 0.0013(9)
C17 0.0245(11) 0.0291(12) 0.0393(14) 0.0055(10) 0.0040(10) 0.0098(9)
C25 0.0319(12) 0.0279(11) 0.0257(11) -0.0016(9) 0.0108(9) 0.0084(9)
C30 0.0248(11) 0.0310(12) 0.0331(12) 0.0064(10) 0.0071(10) -0.0087(9)
C37 0.0206(9) 0.0233(9) 0.0171(8) 0.0026(7) 0.0089(7) -0.0015(7)
C12 0.0201(9) 0.0256(10) 0.0301(10) 0.0036(8) 0.0164(8) 0.0024(7)
C29 0.0272(11) 0.0405(14) 0.0290(11) 0.0058(10) 0.0148(10) 0.0021(10)
C26 0.0390(15) 0.0579(19) 0.0376(15) -0.0014(13) 0.0244(13) 0.0143(13)
C20 0.0482(16) 0.0232(11) 0.0373(13) 0.0077(10) 0.0231(12) -0.0015(10)
B2 0.064(2) 0.0236(13) 0.0353(16) -0.0019(11) 0.0186(17) -0.0039(13)
C27 0.062(2) 0.0286(13) 0.0351(14) -0.0074(11) 0.0124(14) 0.0124(13)
Pd1 0.01476(7) 0.01684(7) 0.01685(7) 0.00253(5) 0.00791(6) 0.00142(5)
Pd2 0.01389(7) 0.01676(7) 0.01564(7) 0.00133(4) 0.00755(5) 0.00150(4)

loop_
_atom_type_symbol
_atom_type_description
_atom_type_scat_dispersion_real
_atom_type_scat_dispersion_imag
_atom_type_scat_source
C C 0.0037 0.0017 'International Tables Vol C Tables 4.2.6.8 and 6.1.1.4'
H H 0.0000 0.0000 'International Tables Vol C Tables 4.2.6.8 and 6.1.1.4'
B B 0.0016 0.0007 'International Tables Vol C Tables 4.2.6.8 and 6.1.1.4'
N N 0.0070 0.0034 'International Tables Vol C Tables 4.2.6.8 and 6.1.1.4'
F F 0.0190 0.0109 'International Tables Vol C Tables 4.2.6.8 and 6.1.1.4'
P P 0.1089 0.1019 'International Tables Vol C Tables 4.2.6.8 and 6.1.1.4'
Pd Pd -0.9286 1.0622 'International Tables Vol C Tables 4.2.6.8 and 6.1.1.4'

loop_
_geom_angle_atom_site_label_1
_geom_angle_atom_site_label_2
_geom_angle_atom_site_label_3
_geom_angle
C14 P1 C28 108.04(11)
C14 P1 C25 105.24(11)
C28 P1 C25 107.84(13)
C14 P1 Pd1 103.39(7)
C28 P1 Pd1 117.19(8)
C25 P1 Pd1 114.23(9)
C2 P2 C22 104.24(11)
C2 P2 C19 106.33(11)
C22 P2 C19 109.03(11)
C2 P2 Pd2 103.75(7)
C22 P2 Pd2 117.97(8)
C19 P2 Pd2 114.22(8)
C8 C7 C12 117.23(19)
C8 C7 C1 119.06(19)
C12 C7 C1 119.21(19)
C8 C7 Pd2 76.30(12)
C12 C7 Pd2 99.08(14)
C1 C7 Pd2 114.53(14)
C2 C1 C6 119.4(2)
C2 C1 C7 122.05(19)
C6 C1 C7 118.4(2)
C5 C4 C3 120.3(2)
C34 C33 C38 118.1(2)
C34 C33 Pd1 76.24(12)
C38 C33 Pd1 100.68(14)
C1 C2 C3 120.2(2)
C1 C2 P2 115.21(16)
C3 C2 P2 124.55(18)
C14 C13 C18 120.5(2)
C14 C13 C10 121.6(2)
C18 C13 C10 117.9(2)
C37 N1 C31 109.0(2)
C35 C36 C37 116.37(19)
C35 C36 Pd2 75.32(12)
C37 C36 Pd2 100.06(14)
C9 C8 C7 121.15(19)
C9 C8 Pd2 107.75(13)
C7 C8 Pd2 67.05(11)
C8 C9 C10 120.74(19)
C8 C9 Pd1 105.31(13)
C10 C9 Pd1 68.39(12)
N1 C31 C32 109.5(2)
C4 C5 C6 120.5(2)
C29 C28 C30 110.9(2)
C29 C28 P1 109.05(17)
C30 C28 P1 111.71(17)
C17 C18 C13 119.1(2)
C34 C35 C36 121.1(2)
C34 C35 Pd2 105.54(14)
C36 C35 Pd2 68.36(12)
C31 C32 C38 106.6(2)
C13 C14 C15 119.8(2)
C13 C14 P1 115.77(16)
C15 C14 P1 124.14(18)
C35 C34 C33 121.74(19)
C35 C34 Pd1 107.33(14)
C33 C34 Pd1 67.41(12)
C20 C19 C21 111.3(2)
C20 C19 P2 113.81(17)
C21 C19 P2 109.58(16)
C16 C15 C14 119.5(2)
C37 C38 C32 107.4(2)
C37 C38 C33 119.30(19)
C32 C38 C33 133.1(2)
C5 C6 C1 120.0(2)
C9 C10 C11 117.56(19)
C9 C10 C13 119.0(2)
C11 C10 C13 119.75(19)
C9 C10 Pd1 74.85(12)
C11 C10 Pd1 98.83(14)
C13 C10 Pd1 114.10(15)
C12 C11 C10 121.6(2)
F3 B1 F2 110.3(2)
F3 B1 F1 110.5(2)
F2 B1 F1 109.1(2)
F3 B1 F4 110.0(2)
F2 B1 F4 108.3(2)
F1 B1 F4 108.5(2)
C23 C22 C24 112.0(2)
C23 C22 P2 112.73(17)
C24 C22 P2 108.68(16)
C4 C3 C2 119.3(2)
C17 C16 C15 120.3(2)
C16 C17 C18 120.7(2)
C26 C25 C27 111.2(3)
C26 C25 P1 110.0(2)
C27 C25 P1 113.9(2)
N1 C37 C38 107.6(2)
N1 C37 C36 129.1(2)
C38 C37 C36 123.23(19)
C11 C12 C7 121.5(2)
F7 B2 F6 108.5(3)
F7 B2 F5 111.2(4)
F6 B2 F5 107.6(3)
F7 B2 F8 112.1(3)
F6 B2 F8 109.0(4)
F5 B2 F8 108.3(3)
C10 Pd1 C33 158.61(9)
C10 Pd1 C9 36.76(8)
C33 Pd1 C9 162.36(8)
C10 Pd1 P1 83.38(6)
C33 Pd1 P1 91.63(6)
C9 Pd1 P1 102.39(5)
C10 Pd1 C34 162.42(8)
C33 Pd1 C34 36.35(8)
C9 Pd1 C34 126.71(8)
P1 Pd1 C34 110.70(6)
C10 Pd1 Pd2 92.81(6)
C33 Pd1 Pd2 91.70(6)
C9 Pd1 Pd2 74.72(5)
P1 Pd1 Pd2 176.147(16)
C34 Pd1 Pd2 73.15(6)
C7 Pd2 C36 159.83(8)
C7 Pd2 P2 82.90(6)
C36 Pd2 P2 92.58(6)
C7 Pd2 C8 36.65(7)
C36 Pd2 C8 160.74(8)
P2 Pd2 C8 103.37(6)
C7 Pd2 C35 161.13(8)
C36 Pd2 C35 36.33(8)
P2 Pd2 C35 112.17(6)
C8 Pd2 C35 125.31(8)
C7 Pd2 Pd1 91.10(6)
C36 Pd2 Pd1 92.60(6)
P2 Pd2 Pd1 173.849(15)
C8 Pd2 Pd1 72.21(5)
C35 Pd2 Pd1 73.98(6)

loop_
_geom_bond_atom_site_label_1
_geom_bond_atom_site_label_2
_geom_bond_distance
P1 C14 1.803(2)
P1 C28 1.834(2)
P1 C25 1.839(3)
P1 Pd1 2.3014(7)
P2 C2 1.800(2)
P2 C22 1.832(2)
P2 C19 1.843(2)
P2 Pd2 2.3077(7)
F4 B1 1.409(3)
F2 B1 1.382(3)
F3 B1 1.373(3)
F1 B1 1.384(4)
F6 B2 1.387(4)
F5 B2 1.389(4)
C7 C8 1.421(3)
C7 C12 1.439(3)
C7 C1 1.494(3)
C7 Pd2 2.192(2)
C1 C2 1.391(3)
C1 C6 1.396(3)
C4 C5 1.379(4)
C4 C3 1.390(4)
C33 C34 1.412(3)
C33 C38 1.426(3)
C33 Pd1 2.200(2)
C2 C3 1.403(3)
F8 B2 1.389(5)
C13 C14 1.388(3)
C13 C18 1.398(3)
C13 C10 1.505(3)
N1 C37 1.363(3)
N1 C31 1.370(4)
C36 C35 1.419(3)
C36 C37 1.425(3)
C36 Pd2 2.226(2)
C8 C9 1.411(3)
C8 Pd2 2.312(2)
C9 C10 1.415(3)
C9 Pd1 2.282(2)
C31 C32 1.372(4)
C5 C6 1.386(4)
C28 C29 1.520(4)
C28 C30 1.528(3)
C18 C17 1.391(4)
C35 C34 1.408(3)
C35 Pd2 2.316(2)
C32 C38 1.414(3)
C14 C15 1.402(3)
C21 C19 1.531(3)
C34 Pd1 2.314(2)
C19 C20 1.524(3)
C15 C16 1.391(4)
C38 C37 1.405(3)
C10 C11 1.441(3)
C10 Pd1 2.198(2)
C11 C12 1.362(3)
F7 B2 1.355(5)
C22 C23 1.521(4)
C22 C24 1.529(3)
C16 C17 1.386(4)
C25 C26 1.524(4)
C25 C27 1.525(4)
Pd1 Pd2 2.7184(6)

loop_
_platon_squeeze_void_nr
_platon_squeeze_void_average_x
_platon_squeeze_void_average_y
_platon_squeeze_void_average_z
_platon_squeeze_void_volume
_platon_squeeze_void_count_electrons
_platon_squeeze_void_content
1 0.500 -0.088 0.250 159 53 ' '
2 0.500 0.088 0.750 159 53 ' '
3 0.000 0.412 0.250 159 53 ' '
4 0.000 0.588 0.750 159 53 ' '
